data_4104259
loop_
_publ_author_name
'Heather R. Lucas'
'Lei Li'
'Amy A. Narducci Sarjeant'
'Michael A. Vance'
'Edward I. Solomon'
'Kenneth D. Karlin'

_publ_section_title
;
 Toluene and Ethylbenzene Aliphatic C-H Bond Oxidations Initiated by a
 Dicopper(II)-\m-1,2-Peroxo Complex
;
_journal_name_full 'Journal of the American Chemical Society'
_journal_page_first 3230
_journal_page_last 3245
_journal_paper_doi 10.1021/ja807081d
_journal_volume 131
_journal_year 2009
_chemical_formula_moiety 'C46 H54 Cl2 Cu2 N6 O2, 2(C24 B F20), C0.94 H1.88 Cl1.88'
_chemical_formula_sum 'C47.47 H27.94 B Cl1.94 Cu F20 N3 O'
_chemical_formula_weight 1179.43
_chemical_name_systematic
; 
 ? 
;
_space_group_IT_number 2
_symmetry_cell_setting triclinic
_symmetry_space_group_name_Hall '-P 1'
_symmetry_space_group_name_H-M 'P -1'
_atom_sites_solution_hydrogens geom
_atom_sites_solution_primary direct
_atom_sites_solution_secondary difmap
_audit_creation_date
;
'Fri Jun 10 10:47:06 2005'
;
_audit_creation_method SHELXL-97
_cell_angle_alpha 73.056(4)
_cell_angle_beta 82.456(4)
_cell_angle_gamma 85.222(4)
_cell_formula_units_Z 2
_cell_length_a 12.1990(5)
_cell_length_b 12.4156(5)
_cell_length_c 16.1018(7)
_cell_measurement_reflns_used 16690
_cell_measurement_temperature 110
_cell_measurement_theta_max 28.4990
_cell_measurement_theta_min 3.9861
_cell_volume 2310.08(17)
_computing_cell_refinement 'Oxford Diffraction CrysAlis RED'
_computing_data_collection 'Oxford Diffraction CrysAlis CCD'
_computing_data_reduction 'Oxford Diffraction CrysAlis RED'
_computing_molecular_graphics 'Sheldrick, G.M. (2000). SHELXTL v6.10.'
_computing_publication_material 'Sheldrick, G.M. (2000). SHELXTL v6.10.'
_computing_structure_refinement 'Sheldrick, G.M. (2000). SHELXTL v6.10.'
_computing_structure_solution 'Sheldrick, G.M. (2000). SHELXTL v6.10.'
_diffrn_ambient_temperature 110
_diffrn_detector_area_resol_mean 15.9890
_diffrn_measured_fraction_theta_full 0.997
_diffrn_measured_fraction_theta_max 0.997
_diffrn_measurement_details 'see scan set'
_diffrn_measurement_device Kappa
_diffrn_measurement_device_type Xcalibur3
_diffrn_measurement_method ' omega scans'
_diffrn_orient_matrix_UB_11 0.0274506841
_diffrn_orient_matrix_UB_12 -0.0532214975
_diffrn_orient_matrix_UB_13 0.0020706737
_diffrn_orient_matrix_UB_21 -0.0372697816
_diffrn_orient_matrix_UB_22 -0.0102619343
_diffrn_orient_matrix_UB_23 -0.0268432507
_diffrn_orient_matrix_UB_31 0.0361274677
_diffrn_orient_matrix_UB_32 0.0252384672
_diffrn_orient_matrix_UB_33 -0.0377202774
_diffrn_radiation_monochromator graphite
_diffrn_radiation_source 'Enhance (Mo) X-ray Source'
_diffrn_radiation_type 'Mo K\a'
_diffrn_radiation_wavelength 0.71073
_diffrn_reflns_av_R_equivalents 0.0370
_diffrn_reflns_av_sigmaI/netI 0.0396
_diffrn_reflns_limit_h_max 16
_diffrn_reflns_limit_h_min -16
_diffrn_reflns_limit_k_max 16
_diffrn_reflns_limit_k_min -16
_diffrn_reflns_limit_l_max 21
_diffrn_reflns_limit_l_min -21
_diffrn_reflns_number 43084
_diffrn_reflns_resolution_max 0.74
_diffrn_reflns_theta_full 28.56
_diffrn_reflns_theta_max 28.56
_diffrn_reflns_theta_min 3.99
_diffrn_source_current 40
_diffrn_source_power 2
_diffrn_source_voltage 50
_exptl_absorpt_coefficient_mu 0.709
_exptl_absorpt_correction_T_max 0.93976
_exptl_absorpt_correction_T_min 0.82561
_exptl_absorpt_correction_type numerical
_exptl_absorpt_process_details
;
CrysAlis RED, Oxford Diffraction Ltd.,
Version 1.171.26 beta (release 01-03-2005 CrysAlis171 .NET)
(compiled Mar  2 2005,09:02:11)
Analytical numeric absorption correction using a multifaceted crystal
model based on expressions derived by R.C. Clark & J.S. Reid.
;
_exptl_crystal_colour blue
_exptl_crystal_density_diffrn 1.696
_exptl_crystal_density_method 'not measured'
_exptl_crystal_description plate
_exptl_crystal_F_000 1177.5
_exptl_crystal_size_max 0.15545
_exptl_crystal_size_mid 0.08767
_exptl_crystal_size_min 0.03647
_refine_diff_density_max 0.705
_refine_diff_density_min -0.602
_refine_diff_density_rms 0.073
_refine_ls_extinction_method none
_refine_ls_goodness_of_fit_ref 1.097
_refine_ls_hydrogen_treatment constr
_refine_ls_matrix_type full
_refine_ls_number_parameters 711
_refine_ls_number_reflns 11737
_refine_ls_number_restraints 4
_refine_ls_restrained_S_all 1.097
_refine_ls_R_factor_all 0.0692
_refine_ls_R_factor_gt 0.0500
_refine_ls_shift/su_max 0.004
_refine_ls_shift/su_mean 0.000
_refine_ls_structure_factor_coef Fsqd
_refine_ls_weighting_details 'calc w=1/[\s^2^(Fo^2^)+(0.0485P)^2^+1.6900P] where P=(Fo^2^+2Fc^2^)/3'
_refine_ls_weighting_scheme calc
_refine_ls_wR_factor_gt 0.1069
_refine_ls_wR_factor_ref 0.1173
_reflns_number_gt 9297
_reflns_number_total 11737
_reflns_threshold_expression >2sigma(I)
_cod_data_source_file ja807081d_si_002.cif
_cod_data_source_block x0123
_cod_original_sg_symbol_H-M 'P-1   '
_cod_database_code 4104259
_audit_creation_method_reference
;
CrysAlis RED, Oxford Diffraction Ltd.,
Version 1.171.26 beta (release 01-03-2005 CrysAlis171 .NET)
(compiled Mar  2 2005,09:02:11)
;
_computing_data_collection_reference
;
CrysAlis CCD, Oxford Diffraction Ltd.,
Version 1.171.26 beta (release 01-03-2005 CrysAlis171 .NET)
(compiled Mar  2 2005,09:02:11)
;
_computing_cell_refinment_reference
;
CrysAlis RED, Oxford Diffraction Ltd.,
Version 1.171.26 beta (release 01-03-2005 CrysAlis171 .NET)
(compiled Mar  2 2005,09:02:11)
;
_computing_data_reduction_reference
;
CrysAlis RED, Oxford Diffraction Ltd.,
Version 1.171.26 beta (release 01-03-2005 CrysAlis171 .NET)
(compiled Mar  2 2005,09:02:11)
;
_cell_measurement_resolution_max 0.74
_jhu_your_name_here 'Dr. Amy A Sarjeant'
_jhu_your_lab_here 'NCB 240'
_jhu_your_phone_number_here x6-8569
_jhu_your_email_here xray@jhu.edu
_jhu_institutional_source 'Karlin Lab'
_jhu_submitting_scientist 'Lei Li'
_jhu_scientist_phone x6-6557
_jhu_scientist_email lli1@jhu.edu
_jhu_identifying_number x0123
_jhu_xray_labbook 88
_jhu_crystalization_labbook n%2Fa
_jhu_crystalization_solvent 'Methylene Chloride'
_jhu_crystalization_method
;
;
_jhu_diffraction_detector_distance 50
_jhu_quality_factor 2

loop_
_symmetry_equiv_pos_as_xyz
'x, y, z'
'-x, -y, -z'

loop_
_atom_site_label
_atom_site_type_symbol
_atom_site_fract_x
_atom_site_fract_y
_atom_site_fract_z
_atom_site_U_iso_or_equiv
_atom_site_adp_type
_atom_site_occupancy
_atom_site_symmetry_multiplicity
_atom_site_calc_flag
_atom_site_refinement_flags
_atom_site_disorder_assembly
_atom_site_disorder_group
Cu1 Cu 0.51469(2) 0.38811(3) 0.100820(18) 0.01892(8) Uani 1 1 d . . .
O1 O 0.48578(13) 0.21691(14) 0.20571(11) 0.0223(4) Uani 1 1 d . . .
Cl1 Cl 0.38607(5) 0.38925(6) 0.01300(4) 0.02799(14) Uani 1 1 d . . .
N1 N 0.42848(16) 0.48378(16) 0.16818(12) 0.0186(4) Uani 1 1 d . . .
N2 N 0.63181(15) 0.38556(16) 0.18386(12) 0.0153(4) Uani 1 1 d . . .
N3 N 0.63281(16) 0.30072(17) 0.04635(12) 0.0196(4) Uani 1 1 d . . .
C1 C 0.31934(19) 0.5108(2) 0.17057(16) 0.0226(5) Uani 1 1 d . . .
H1A H 0.2756 0.4792 0.1398 0.027 Uiso 1 1 calc R . .
C2 C 0.2689(2) 0.5831(2) 0.21634(17) 0.0274(5) Uani 1 1 d . . .
H2A H 0.1919 0.6023 0.2160 0.033 Uiso 1 1 calc R . .
C3 C 0.3321(2) 0.6275(2) 0.26287(17) 0.0288(6) Uani 1 1 d . . .
H3A H 0.2988 0.6769 0.2953 0.035 Uiso 1 1 calc R . .
C4 C 0.4447(2) 0.5989(2) 0.26150(16) 0.0248(5) Uani 1 1 d . . .
H4A H 0.4896 0.6283 0.2929 0.030 Uiso 1 1 calc R . .
C5 C 0.49046(19) 0.52672(19) 0.21352(15) 0.0188(5) Uani 1 1 d . . .
C6 C 0.61244(19) 0.4962(2) 0.20389(15) 0.0193(5) Uani 1 1 d . . .
H6A H 0.6505 0.5554 0.1562 0.023 Uiso 1 1 calc R . .
H6B H 0.6435 0.4916 0.2587 0.023 Uiso 1 1 calc R . .
C7 C 0.74025(18) 0.3762(2) 0.13049(15) 0.0190(5) Uani 1 1 d . . .
H7A H 0.7989 0.3471 0.1695 0.023 Uiso 1 1 calc R . .
H7B H 0.7602 0.4516 0.0920 0.023 Uiso 1 1 calc R . .
C8 C 0.73220(19) 0.2977(2) 0.07603(15) 0.0209(5) Uani 1 1 d . . .
C9 C 0.8207(2) 0.2302(2) 0.05308(17) 0.0277(6) Uani 1 1 d . . .
H9A H 0.8899 0.2279 0.0748 0.033 Uiso 1 1 calc R . .
C10 C 0.8063(2) 0.1662(2) -0.00219(18) 0.0327(6) Uani 1 1 d . . .
H10A H 0.8662 0.1205 -0.0194 0.039 Uiso 1 1 calc R . .
C11 C 0.7042(2) 0.1694(2) -0.03215(17) 0.0287(6) Uani 1 1 d . . .
H11A H 0.6927 0.1259 -0.0697 0.034 Uiso 1 1 calc R . .
C12 C 0.6196(2) 0.2376(2) -0.00574(16) 0.0237(5) Uani 1 1 d . . .
H12A H 0.5492 0.2397 -0.0255 0.028 Uiso 1 1 calc R . .
C13 C 0.62037(18) 0.28998(19) 0.26423(15) 0.0174(4) Uani 1 1 d . . .
C14 C 0.68121(19) 0.2855(2) 0.33199(15) 0.0191(5) Uani 1 1 d . . .
H14A H 0.7317 0.3427 0.3243 0.023 Uiso 1 1 calc R . .
C15 C 0.67157(19) 0.20033(19) 0.41119(15) 0.0193(5) Uani 1 1 d . . .
C16 C 0.6009(2) 0.1147(2) 0.41725(16) 0.0227(5) Uani 1 1 d . . .
H16A H 0.5939 0.0537 0.4691 0.027 Uiso 1 1 calc R . .
C17 C 0.5405(2) 0.1166(2) 0.34939(16) 0.0226(5) Uani 1 1 d . . .
H17A H 0.4940 0.0565 0.3552 0.027 Uiso 1 1 calc R . .
C18 C 0.54742(18) 0.2049(2) 0.27348(15) 0.0190(5) Uani 1 1 d . . .
C19 C 0.7375(2) 0.2028(2) 0.48542(16) 0.0231(5) Uani 1 1 d . . .
C20 C 0.7321(2) 0.3227(2) 0.49535(18) 0.0316(6) Uani 1 1 d . . .
H20A H 0.6545 0.3483 0.5049 0.047 Uiso 1 1 calc R . .
H20B H 0.7682 0.3737 0.4421 0.047 Uiso 1 1 calc R . .
H20C H 0.7701 0.3224 0.5454 0.047 Uiso 1 1 calc R . .
C21 C 0.6917(3) 0.1236(3) 0.57260(18) 0.0392(7) Uani 1 1 d . . .
H21A H 0.6137 0.1449 0.5862 0.059 Uiso 1 1 calc R . .
H21B H 0.7339 0.1291 0.6188 0.059 Uiso 1 1 calc R . .
H21C H 0.6980 0.0460 0.5688 0.059 Uiso 1 1 calc R . .
C22 C 0.8589(2) 0.1670(3) 0.4637(2) 0.0353(7) Uani 1 1 d . . .
H22A H 0.8888 0.2175 0.4077 0.053 Uiso 1 1 calc R . .
H22B H 0.8634 0.0895 0.4597 0.053 Uiso 1 1 calc R . .
H22C H 0.9021 0.1712 0.5098 0.053 Uiso 1 1 calc R . .
C23 C 0.4044(2) 0.1364(2) 0.21517(17) 0.0264(5) Uani 1 1 d . . .
H23A H 0.4408 0.0614 0.2219 0.040 Uiso 1 1 calc R . .
H23B H 0.3648 0.1573 0.1632 0.040 Uiso 1 1 calc R . .
H23C H 0.3518 0.1354 0.2669 0.040 Uiso 1 1 calc R . .
B101 B 0.1423(2) 0.2215(2) 0.71103(17) 0.0167(5) Uani 1 1 d . . .
F101 F 0.12925(12) 0.11016(12) 0.56332(9) 0.0242(3) Uani 1 1 d . . .
F102 F 0.24583(13) 0.16507(12) 0.40863(9) 0.0303(3) Uani 1 1 d . . .
F103 F 0.38947(14) 0.33437(14) 0.36410(10) 0.0365(4) Uani 1 1 d . . .
F104 F 0.42593(13) 0.43693(13) 0.48581(11) 0.0350(4) Uani 1 1 d . . .
F105 F 0.31422(11) 0.37939(12) 0.64515(9) 0.0251(3) Uani 1 1 d . . .
F106 F -0.01864(11) 0.30690(11) 0.58908(9) 0.0227(3) Uani 1 1 d . . .
F107 F -0.12610(12) 0.50819(12) 0.55057(10) 0.0273(3) Uani 1 1 d . . .
F108 F -0.09284(14) 0.66241(12) 0.63526(12) 0.0358(4) Uani 1 1 d . . .
F109 F 0.05114(13) 0.60913(13) 0.75754(11) 0.0349(4) Uani 1 1 d . . .
F110 F 0.15935(11) 0.41160(12) 0.79739(9) 0.0249(3) Uani 1 1 d . . .
F111 F -0.11231(11) 0.21291(11) 0.76291(10) 0.0241(3) Uani 1 1 d . . .
F112 F -0.22869(11) 0.03289(13) 0.79589(10) 0.0267(3) Uani 1 1 d . . .
F113 F -0.12780(13) -0.17067(12) 0.79060(10) 0.0299(3) Uani 1 1 d . . .
F114 F 0.09668(13) -0.18705(11) 0.75463(10) 0.0287(3) Uani 1 1 d . . .
F115 F 0.21682(11) -0.00668(12) 0.72034(10) 0.0240(3) Uani 1 1 d . . .
F116 F 0.05373(12) 0.20516(13) 0.88803(9) 0.0286(3) Uani 1 1 d . . .
F117 F 0.15755(15) 0.14261(16) 1.03137(10) 0.0416(4) Uani 1 1 d . . .
F118 F 0.38093(15) 0.09244(14) 1.02011(10) 0.0390(4) Uani 1 1 d . . .
F119 F 0.49540(13) 0.10418(15) 0.86113(11) 0.0370(4) Uani 1 1 d . . .
F120 F 0.39437(11) 0.15852(13) 0.71835(10) 0.0283(3) Uani 1 1 d . . .
C101 C 0.21755(17) 0.23894(18) 0.61520(15) 0.0163(4) Uani 1 1 d . . .
C102 C 0.20475(19) 0.18945(19) 0.55028(15) 0.0194(5) Uani 1 1 d . . .
C103 C 0.2634(2) 0.2171(2) 0.46795(16) 0.0220(5) Uani 1 1 d . . .
C104 C 0.3369(2) 0.3016(2) 0.44562(16) 0.0255(5) Uani 1 1 d . . .
C105 C 0.35411(19) 0.3543(2) 0.50675(17) 0.0242(5) Uani 1 1 d . . .
C106 C 0.29495(19) 0.3225(2) 0.58831(16) 0.0204(5) Uani 1 1 d . . .
C107 C 0.07393(18) 0.34502(19) 0.69734(15) 0.0168(4) Uani 1 1 d . . .
C108 C 0.00062(18) 0.37921(19) 0.63362(15) 0.0179(4) Uani 1 1 d . . .
C109 C -0.05542(19) 0.4830(2) 0.61185(16) 0.0217(5) Uani 1 1 d . . .
C110 C -0.0387(2) 0.5612(2) 0.65407(17) 0.0237(5) Uani 1 1 d . . .
C111 C 0.0332(2) 0.5330(2) 0.71639(17) 0.0228(5) Uani 1 1 d . . .
C112 C 0.08774(18) 0.4277(2) 0.73659(15) 0.0188(5) Uani 1 1 d . . .
C113 C 0.05993(18) 0.11511(19) 0.73480(14) 0.0168(4) Uani 1 1 d . . .
C114 C -0.05443(18) 0.11632(18) 0.75724(15) 0.0179(4) Uani 1 1 d . . .
C115 C -0.11815(18) 0.0237(2) 0.77549(15) 0.0196(5) Uani 1 1 d . . .
C116 C -0.0678(2) -0.0795(2) 0.77368(15) 0.0212(5) Uani 1 1 d . . .
C117 C 0.0458(2) -0.08683(19) 0.75538(15) 0.0206(5) Uani 1 1 d . . .
C118 C 0.10590(19) 0.00769(19) 0.73791(15) 0.0186(5) Uani 1 1 d . . .
C119 C 0.21757(19) 0.18883(19) 0.79409(15) 0.0189(5) Uani 1 1 d . . .
C120 C 0.1646(2) 0.1805(2) 0.87769(16) 0.0226(5) Uani 1 1 d . . .
C121 C 0.2158(2) 0.1490(2) 0.95336(16) 0.0282(6) Uani 1 1 d . . .
C122 C 0.3282(2) 0.1238(2) 0.94793(17) 0.0287(6) Uani 1 1 d . . .
C123 C 0.3855(2) 0.1296(2) 0.86754(18) 0.0265(5) Uani 1 1 d . . .
C124 C 0.32972(19) 0.1598(2) 0.79345(16) 0.0215(5) Uani 1 1 d . . .
C1S C 0.9252(8) 0.5910(9) -0.0333(7) 0.076(4) Uani 0.21 1 d P A -1
H1SA H 0.9467 0.6580 -0.0822 0.091 Uiso 0.21 1 calc PR A -1
H1SB H 0.8509 0.6057 -0.0047 0.091 Uiso 0.21 1 calc PR A -1
Cl8 Cl 0.9317(3) 0.4582(3) -0.0708(3) 0.0385(9) Uani 0.21 1 d P A -1
Cl9 Cl 1.0216(18) 0.5524(14) 0.0395(6) 0.193(9) Uani 0.21 1 d P A -1
C2S C 1.0139(17) 0.5418(15) 0.0508(12) 0.046(5) Uiso 0.26 1 d PD B -2
H2SA H 1.0726 0.5957 0.0422 0.055 Uiso 0.26 1 calc PR B -2
H2SB H 0.9709 0.5358 0.1084 0.055 Uiso 0.26 1 calc PR B -2
Cl6 Cl 0.9252(8) 0.5910(9) -0.0333(7) 0.076(4) Uani 0.26 1 d PD B -2
Cl7 Cl 1.0738(12) 0.4090(12) 0.0477(8) 0.065(3) Uani 0.26 1 d PD B -2

loop_
_atom_site_aniso_label
_atom_site_aniso_U_11
_atom_site_aniso_U_22
_atom_site_aniso_U_33
_atom_site_aniso_U_23
_atom_site_aniso_U_13
_atom_site_aniso_U_12
Cu1 0.01583(14) 0.02459(16) 0.01840(15) -0.00901(12) -0.00412(10) 0.00153(11)
O1 0.0224(8) 0.0244(9) 0.0224(9) -0.0062(7) -0.0065(7) -0.0090(7)
Cl1 0.0271(3) 0.0329(3) 0.0256(3) -0.0088(3) -0.0099(2) 0.0025(3)
N1 0.0187(9) 0.0199(10) 0.0154(9) -0.0028(8) -0.0013(7) 0.0000(8)
N2 0.0138(8) 0.0165(9) 0.0157(9) -0.0050(7) 0.0005(7) -0.0025(7)
N3 0.0201(9) 0.0226(10) 0.0162(9) -0.0063(8) -0.0012(7) -0.0007(8)
C1 0.0195(11) 0.0243(12) 0.0223(12) -0.0050(10) -0.0004(9) 0.0001(9)
C2 0.0213(12) 0.0293(14) 0.0276(13) -0.0053(11) 0.0028(10) 0.0024(10)
C3 0.0319(13) 0.0268(13) 0.0266(13) -0.0112(11) 0.0047(11) 0.0050(11)
C4 0.0297(13) 0.0230(12) 0.0224(12) -0.0077(10) -0.0040(10) 0.0003(10)
C5 0.0210(11) 0.0177(11) 0.0161(11) -0.0015(9) -0.0023(9) -0.0035(9)
C6 0.0204(11) 0.0192(11) 0.0189(11) -0.0051(9) -0.0044(9) -0.0024(9)
C7 0.0133(10) 0.0234(12) 0.0204(12) -0.0063(10) -0.0014(8) -0.0015(9)
C8 0.0202(11) 0.0246(12) 0.0159(11) -0.0041(9) -0.0002(9) 0.0007(9)
C9 0.0204(12) 0.0374(15) 0.0239(13) -0.0092(11) 0.0002(10) 0.0046(11)
C10 0.0319(14) 0.0340(15) 0.0316(15) -0.0130(12) 0.0023(11) 0.0070(12)
C11 0.0347(14) 0.0290(14) 0.0232(13) -0.0108(11) 0.0013(11) -0.0003(11)
C12 0.0266(12) 0.0258(13) 0.0204(12) -0.0084(10) -0.0028(10) -0.0029(10)
C13 0.0180(10) 0.0178(11) 0.0162(11) -0.0048(9) -0.0024(8) 0.0000(8)
C14 0.0189(11) 0.0181(11) 0.0210(12) -0.0056(9) -0.0036(9) -0.0021(9)
C15 0.0213(11) 0.0172(11) 0.0192(11) -0.0054(9) -0.0029(9) 0.0015(9)
C16 0.0283(12) 0.0198(12) 0.0182(12) -0.0027(10) -0.0033(9) -0.0003(10)
C17 0.0237(12) 0.0193(11) 0.0257(13) -0.0079(10) -0.0004(10) -0.0044(9)
C18 0.0163(10) 0.0226(12) 0.0217(12) -0.0124(10) -0.0032(9) 0.0015(9)
C19 0.0313(13) 0.0206(12) 0.0195(12) -0.0065(10) -0.0088(10) -0.0002(10)
C20 0.0445(16) 0.0264(13) 0.0288(14) -0.0119(11) -0.0158(12) 0.0028(12)
C21 0.0561(19) 0.0389(16) 0.0219(14) -0.0016(12) -0.0117(13) -0.0124(14)
C22 0.0302(14) 0.0422(16) 0.0427(17) -0.0231(14) -0.0189(12) 0.0086(12)
C23 0.0248(12) 0.0339(14) 0.0231(13) -0.0094(11) -0.0034(10) -0.0109(11)
B101 0.0171(11) 0.0147(11) 0.0188(12) -0.0050(10) -0.0025(9) -0.0018(9)
F101 0.0299(7) 0.0231(7) 0.0224(7) -0.0099(6) -0.0011(6) -0.0073(6)
F102 0.0449(9) 0.0268(8) 0.0209(7) -0.0125(6) -0.0015(6) 0.0051(7)
F103 0.0440(9) 0.0320(9) 0.0246(8) -0.0036(7) 0.0160(7) 0.0015(7)
F104 0.0286(8) 0.0291(8) 0.0431(10) -0.0063(7) 0.0088(7) -0.0121(7)
F105 0.0233(7) 0.0258(7) 0.0296(8) -0.0111(6) -0.0042(6) -0.0065(6)
F106 0.0273(7) 0.0211(7) 0.0242(7) -0.0111(6) -0.0098(6) 0.0022(6)
F107 0.0292(7) 0.0241(7) 0.0293(8) -0.0055(6) -0.0146(6) 0.0056(6)
F108 0.0408(9) 0.0160(7) 0.0540(10) -0.0118(7) -0.0199(8) 0.0090(6)
F109 0.0400(9) 0.0229(8) 0.0523(10) -0.0227(7) -0.0172(8) 0.0015(7)
F110 0.0252(7) 0.0240(7) 0.0312(8) -0.0134(6) -0.0114(6) 0.0000(6)
F111 0.0185(6) 0.0188(7) 0.0339(8) -0.0090(6) 0.0022(6) 0.0028(5)
F112 0.0163(6) 0.0294(8) 0.0334(8) -0.0077(7) 0.0007(6) -0.0046(6)
F113 0.0340(8) 0.0205(7) 0.0365(9) -0.0076(7) -0.0029(7) -0.0123(6)
F114 0.0358(8) 0.0142(7) 0.0362(9) -0.0088(6) -0.0036(7) 0.0036(6)
F115 0.0175(6) 0.0209(7) 0.0327(8) -0.0086(6) -0.0001(6) 0.0039(5)
F116 0.0243(7) 0.0369(9) 0.0235(8) -0.0092(7) 0.0025(6) -0.0014(6)
F117 0.0537(11) 0.0515(11) 0.0171(8) -0.0065(8) -0.0016(7) -0.0033(9)
F118 0.0535(10) 0.0368(9) 0.0289(9) -0.0047(7) -0.0240(8) -0.0013(8)
F119 0.0265(8) 0.0446(10) 0.0436(10) -0.0143(8) -0.0200(7) 0.0098(7)
F120 0.0200(7) 0.0392(9) 0.0268(8) -0.0124(7) -0.0047(6) 0.0071(6)
C101 0.0139(10) 0.0153(10) 0.0187(11) -0.0038(9) -0.0024(8) 0.0022(8)
C102 0.0205(11) 0.0169(11) 0.0194(12) -0.0031(9) -0.0023(9) 0.0003(9)
C103 0.0270(12) 0.0197(11) 0.0198(12) -0.0087(10) -0.0018(9) 0.0057(9)
C104 0.0267(12) 0.0235(12) 0.0204(12) -0.0020(10) 0.0053(10) 0.0042(10)
C105 0.0187(11) 0.0200(12) 0.0309(14) -0.0050(10) 0.0026(10) -0.0016(9)
C106 0.0182(11) 0.0198(11) 0.0239(12) -0.0071(10) -0.0047(9) 0.0017(9)
C107 0.0154(10) 0.0154(10) 0.0192(11) -0.0050(9) -0.0006(8) -0.0011(8)
C108 0.0188(10) 0.0168(11) 0.0203(11) -0.0088(9) -0.0013(9) -0.0022(9)
C109 0.0194(11) 0.0223(12) 0.0224(12) -0.0044(10) -0.0037(9) -0.0006(9)
C110 0.0237(12) 0.0149(11) 0.0318(14) -0.0056(10) -0.0045(10) 0.0018(9)
C111 0.0237(12) 0.0171(11) 0.0322(14) -0.0126(10) -0.0036(10) -0.0047(9)
C112 0.0156(10) 0.0214(11) 0.0211(12) -0.0074(9) -0.0034(9) -0.0028(9)
C113 0.0188(10) 0.0161(10) 0.0153(11) -0.0040(9) -0.0027(8) -0.0005(8)
C114 0.0201(11) 0.0135(10) 0.0195(11) -0.0047(9) -0.0016(9) 0.0024(8)
C115 0.0174(10) 0.0232(12) 0.0172(11) -0.0041(9) -0.0002(8) -0.0029(9)
C116 0.0274(12) 0.0176(11) 0.0179(11) -0.0024(9) -0.0031(9) -0.0062(9)
C117 0.0282(12) 0.0142(10) 0.0192(12) -0.0049(9) -0.0045(9) 0.0042(9)
C118 0.0196(11) 0.0181(11) 0.0175(11) -0.0046(9) -0.0017(9) 0.0001(9)
C119 0.0214(11) 0.0150(10) 0.0200(11) -0.0041(9) -0.0040(9) 0.0002(9)
C120 0.0251(12) 0.0214(12) 0.0214(12) -0.0058(10) -0.0036(9) -0.0006(10)
C121 0.0382(14) 0.0287(13) 0.0181(12) -0.0070(11) -0.0030(10) -0.0039(11)
C122 0.0404(15) 0.0231(13) 0.0238(13) -0.0032(11) -0.0174(11) 0.0004(11)
C123 0.0260(12) 0.0227(12) 0.0330(14) -0.0085(11) -0.0121(11) 0.0027(10)
C124 0.0216(11) 0.0199(11) 0.0238(12) -0.0066(10) -0.0057(9) 0.0016(9)
C1S 0.050(4) 0.051(4) 0.097(7) 0.015(4) 0.020(4) -0.010(3)
Cl8 0.0331(19) 0.0316(18) 0.048(3) -0.0085(18) 0.0062(17) -0.0141(14)
Cl9 0.33(2) 0.229(15) 0.040(5) -0.063(7) 0.067(8) -0.174(14)
Cl6 0.050(4) 0.051(4) 0.097(7) 0.015(4) 0.020(4) -0.010(3)
Cl7 0.082(7) 0.063(6) 0.046(3) -0.006(3) -0.016(3) 0.006(4)

loop_
_atom_type_symbol
_atom_type_description
_atom_type_scat_dispersion_real
_atom_type_scat_dispersion_imag
_atom_type_scat_source
C C 0.0033 0.0016 'International Tables Vol C Tables 4.2.6.8 and 6.1.1.4'
H H 0.0000 0.0000 'International Tables Vol C Tables 4.2.6.8 and 6.1.1.4'
B B 0.0013 0.0007 'International Tables Vol C Tables 4.2.6.8 and 6.1.1.4'
N N 0.0061 0.0033 'International Tables Vol C Tables 4.2.6.8 and 6.1.1.4'
O O 0.0106 0.0060 'International Tables Vol C Tables 4.2.6.8 and 6.1.1.4'
F F 0.0171 0.0103 'International Tables Vol C Tables 4.2.6.8 and 6.1.1.4'
Cu Cu 0.3201 1.2651 'International Tables Vol C Tables 4.2.6.8 and 6.1.1.4'
Cl Cl 0.1484 0.1585 'International Tables Vol C Tables 4.2.6.8 and 6.1.1.4'

loop_
_exptl_crystal_face_index_h
_exptl_crystal_face_index_k
_exptl_crystal_face_index_l
_exptl_crystal_face_perp_dist
-2.00 -17.00 -1.00 0.0564
13.00 13.00 10.00 0.0834
-7.00 -4.00 -22.00 0.0365
8.00 -9.00 -17.00 0.1458
9.00 6.00 20.00 0.0609
8.00 9.00 -12.00 0.1032
16.00 8.00 1.00 0.1263
8.00 -2.00 19.00 0.0662
-6.00 -15.00 -16.00 0.0554
-5.00 4.00 21.00 0.1080
6.00 15.00 16.00 0.0708
-17.00 2.00 2.00 0.1555
-1.00 16.00 -3.00 0.0654
-16.00 -8.00 -5.00 0.1213
4.00 3.00 22.00 0.0601

loop_
_geom_angle_atom_site_label_1
_geom_angle_atom_site_label_2
_geom_angle_atom_site_label_3
_geom_angle
N1 Cu1 N3 165.70(8)
N1 Cu1 N2 82.65(7)
N3 Cu1 N2 83.61(8)
N1 Cu1 Cl1 96.92(6)
N3 Cu1 Cl1 96.87(6)
N2 Cu1 Cl1 179.01(6)
N1 Cu1 O1 96.76(7)
N3 Cu1 O1 84.26(7)
N2 Cu1 O1 78.22(6)
Cl1 Cu1 O1 100.95(4)
C18 O1 C23 118.44(19)
C18 O1 Cu1 110.87(14)
C23 O1 Cu1 129.84(14)
C1 N1 C5 119.1(2)
C1 N1 Cu1 126.99(17)
C5 N1 Cu1 113.89(15)
C13 N2 C6 111.57(17)
C13 N2 C7 111.04(17)
C6 N2 C7 112.87(17)
C13 N2 Cu1 112.46(13)
C6 N2 Cu1 104.31(13)
C7 N2 Cu1 104.20(13)
C12 N3 C8 119.5(2)
C12 N3 Cu1 126.85(17)
C8 N3 Cu1 113.16(15)
N1 C1 C2 122.0(2)
N1 C1 H1A 119.0
C2 C1 H1A 119.0
C1 C2 C3 119.1(2)
C1 C2 H2A 120.5
C3 C2 H2A 120.5
C2 C3 C4 119.2(2)
C2 C3 H3A 120.4
C4 C3 H3A 120.4
C5 C4 C3 118.8(2)
C5 C4 H4A 120.6
C3 C4 H4A 120.6
N1 C5 C4 121.8(2)
N1 C5 C6 115.5(2)
C4 C5 C6 122.7(2)
N2 C6 C5 110.16(18)
N2 C6 H6A 109.6
C5 C6 H6A 109.6
N2 C6 H6B 109.6
C5 C6 H6B 109.6
H6A C6 H6B 108.1
N2 C7 C8 109.83(18)
N2 C7 H7A 109.7
C8 C7 H7A 109.7
N2 C7 H7B 109.7
C8 C7 H7B 109.7
H7A C7 H7B 108.2
N3 C8 C9 121.1(2)
N3 C8 C7 115.3(2)
C9 C8 C7 123.5(2)
C8 C9 C10 118.9(2)
C8 C9 H9A 120.6
C10 C9 H9A 120.6
C11 C10 C9 119.8(2)
C11 C10 H10A 120.1
C9 C10 H10A 120.1
C12 C11 C10 118.1(2)
C12 C11 H11A 121.0
C10 C11 H11A 121.0
N3 C12 C11 122.7(2)
N3 C12 H12A 118.7
C11 C12 H12A 118.7
C14 C13 C18 119.4(2)
C14 C13 N2 119.6(2)
C18 C13 N2 121.0(2)
C13 C14 C15 122.8(2)
C13 C14 H14A 118.6
C15 C14 H14A 118.6
C16 C15 C14 116.3(2)
C16 C15 C19 123.3(2)
C14 C15 C19 120.4(2)
C17 C16 C15 121.7(2)
C17 C16 H16A 119.1
C15 C16 H16A 119.1
C18 C17 C16 120.7(2)
C18 C17 H17A 119.7
C16 C17 H17A 119.7
O1 C18 C17 124.5(2)
O1 C18 C13 116.6(2)
C17 C18 C13 118.9(2)
C21 C19 C15 111.5(2)
C21 C19 C22 109.1(2)
C15 C19 C22 109.1(2)
C21 C19 C20 108.0(2)
C15 C19 C20 110.1(2)
C22 C19 C20 109.0(2)
C19 C20 H20A 109.5
C19 C20 H20B 109.5
H20A C20 H20B 109.5
C19 C20 H20C 109.5
H20A C20 H20C 109.5
H20B C20 H20C 109.5
C19 C21 H21A 109.5
C19 C21 H21B 109.5
H21A C21 H21B 109.5
C19 C21 H21C 109.5
H21A C21 H21C 109.5
H21B C21 H21C 109.5
C19 C22 H22A 109.5
C19 C22 H22B 109.5
H22A C22 H22B 109.5
C19 C22 H22C 109.5
H22A C22 H22C 109.5
H22B C22 H22C 109.5
O1 C23 H23A 109.5
O1 C23 H23B 109.5
H23A C23 H23B 109.5
O1 C23 H23C 109.5
H23A C23 H23C 109.5
H23B C23 H23C 109.5
C113 B101 C107 112.98(18)
C113 B101 C101 112.60(18)
C107 B101 C101 101.65(18)
C113 B101 C119 103.37(18)
C107 B101 C119 113.40(18)
C101 B101 C119 113.24(18)
C102 C101 C106 112.9(2)
C102 C101 B101 127.6(2)
C106 C101 B101 119.0(2)
F101 C102 C103 114.5(2)
F101 C102 C101 121.1(2)
C103 C102 C101 124.4(2)
F102 C103 C104 119.9(2)
F102 C103 C102 120.6(2)
C104 C103 C102 119.5(2)
F103 C104 C103 120.3(2)
F103 C104 C105 120.3(2)
C103 C104 C105 119.4(2)
F104 C105 C104 120.0(2)
F104 C105 C106 121.2(2)
C104 C105 C106 118.9(2)
F105 C106 C105 116.0(2)
F105 C106 C101 119.0(2)
C105 C106 C101 125.0(2)
C112 C107 C108 113.1(2)
C112 C107 B101 127.3(2)
C108 C107 B101 119.30(19)
F106 C108 C109 116.1(2)
F106 C108 C107 119.06(19)
C109 C108 C107 124.8(2)
F107 C109 C110 120.0(2)
F107 C109 C108 120.9(2)
C110 C109 C108 119.1(2)
F108 C110 C111 120.7(2)
F108 C110 C109 120.7(2)
C111 C110 C109 118.7(2)
F109 C111 C110 119.2(2)
F109 C111 C112 120.3(2)
C110 C111 C112 120.5(2)
F110 C112 C107 121.5(2)
F110 C112 C111 114.7(2)
C107 C112 C111 123.8(2)
C118 C113 C114 112.8(2)
C118 C113 B101 119.18(19)
C114 C113 B101 128.0(2)
F111 C114 C115 114.47(19)
F111 C114 C113 120.8(2)
C115 C114 C113 124.7(2)
F112 C115 C114 120.7(2)
F112 C115 C116 119.8(2)
C114 C115 C116 119.5(2)
F113 C116 C117 120.9(2)
F113 C116 C115 120.7(2)
C117 C116 C115 118.4(2)
F114 C117 C118 120.6(2)
F114 C117 C116 119.3(2)
C118 C117 C116 120.0(2)
F115 C118 C117 116.3(2)
F115 C118 C113 119.2(2)
C117 C118 C113 124.5(2)
C124 C119 C120 112.9(2)
C124 C119 B101 128.1(2)
C120 C119 B101 118.8(2)
F116 C120 C121 115.7(2)
F116 C120 C119 119.1(2)
C121 C120 C119 125.2(2)
F117 C121 C122 120.1(2)
F117 C121 C120 120.9(2)
C122 C121 C120 119.0(2)
F118 C122 C123 120.3(2)
F118 C122 C121 120.7(2)
C123 C122 C121 118.9(2)
F119 C123 C122 119.7(2)
F119 C123 C124 120.4(2)
C122 C123 C124 119.9(2)
F120 C124 C119 121.4(2)
F120 C124 C123 114.5(2)
C119 C124 C123 124.1(2)
Cl9 C1S Cl8 99.7(9)
Cl9 C1S H1SA 111.8
Cl8 C1S H1SA 111.8
Cl9 C1S H1SB 111.8
Cl8 C1S H1SB 111.8
H1SA C1S H1SB 109.6
Cl7 C2S H2SA 109.8
Cl7 C2S H2SB 109.8
H2SA C2S H2SB 108.3

loop_
_geom_bond_atom_site_label_1
_geom_bond_atom_site_label_2
_geom_bond_distance
Cu1 N1 1.9840(19)
Cu1 N3 1.9963(19)
Cu1 N2 2.0736(19)
Cu1 Cl1 2.2425(7)
Cu1 O1 2.3175(17)
O1 C18 1.371(3)
O1 C23 1.430(3)
N1 C1 1.344(3)
N1 C5 1.352(3)
N2 C13 1.479(3)
N2 C6 1.494(3)
N2 C7 1.495(3)
N3 C12 1.335(3)
N3 C8 1.354(3)
C1 C2 1.379(3)
C1 H1A 0.9500
C2 C3 1.386(4)
C2 H2A 0.9500
C3 C4 1.389(4)
C3 H3A 0.9500
C4 C5 1.385(3)
C4 H4A 0.9500
C5 C6 1.504(3)
C6 H6A 0.9900
C6 H6B 0.9900
C7 C8 1.505(3)
C7 H7A 0.9900
C7 H7B 0.9900
C8 C9 1.389(3)
C9 C10 1.390(4)
C9 H9A 0.9500
C10 C11 1.388(4)
C10 H10A 0.9500
C11 C12 1.384(4)
C11 H11A 0.9500
C12 H12A 0.9500
C13 C14 1.384(3)
C13 C18 1.400(3)
C14 C15 1.398(3)
C14 H14A 0.9500
C15 C16 1.397(3)
C15 C19 1.535(3)
C16 C17 1.390(3)
C16 H16A 0.9500
C17 C18 1.383(3)
C17 H17A 0.9500
C19 C21 1.527(4)
C19 C22 1.536(4)
C19 C20 1.538(3)
C20 H20A 0.9800
C20 H20B 0.9800
C20 H20C 0.9800
C21 H21A 0.9800
C21 H21B 0.9800
C21 H21C 0.9800
C22 H22A 0.9800
C22 H22B 0.9800
C22 H22C 0.9800
C23 H23A 0.9800
C23 H23B 0.9800
C23 H23C 0.9800
B101 C113 1.651(3)
B101 C107 1.653(3)
B101 C101 1.655(3)
B101 C119 1.655(3)
F101 C102 1.357(3)
F102 C103 1.346(3)
F103 C104 1.346(3)
F104 C105 1.343(3)
F105 C106 1.361(3)
F106 C108 1.353(3)
F107 C109 1.347(3)
F108 C110 1.341(3)
F109 C111 1.348(3)
F110 C112 1.357(3)
F111 C114 1.360(2)
F112 C115 1.349(3)
F113 C116 1.341(3)
F114 C117 1.346(3)
F115 C118 1.353(3)
F116 C120 1.361(3)
F117 C121 1.344(3)
F118 C122 1.344(3)
F119 C123 1.349(3)
F120 C124 1.358(3)
C101 C102 1.388(3)
C101 C106 1.396(3)
C102 C103 1.383(3)
C103 C104 1.373(4)
C104 C105 1.377(4)
C105 C106 1.378(3)
C107 C112 1.385(3)
C107 C108 1.399(3)
C108 C109 1.380(3)
C109 C110 1.379(3)
C110 C111 1.369(3)
C111 C112 1.385(3)
C113 C118 1.393(3)
C113 C114 1.394(3)
C114 C115 1.380(3)
C115 C116 1.381(3)
C116 C117 1.379(3)
C117 C118 1.375(3)
C119 C124 1.385(3)
C119 C120 1.394(3)
C120 C121 1.382(3)
C121 C122 1.378(4)
C122 C123 1.373(4)
C123 C124 1.392(3)
C1S Cl9 1.71(2)
C1S Cl8 1.907(12)
C1S H1SA 0.9900
C1S H1SB 0.9900
C2S Cl7 1.759(10)
C2S H2SA 0.9900
C2S H2SB 0.9900

loop_
_geom_torsion_atom_site_label_1
_geom_torsion_atom_site_label_2
_geom_torsion_atom_site_label_3
_geom_torsion_atom_site_label_4
_geom_torsion
N1 Cu1 O1 C18 -73.79(15)
N3 Cu1 O1 C18 91.86(15)
N2 Cu1 O1 C18 7.22(14)
Cl1 Cu1 O1 C18 -172.22(13)
N1 Cu1 O1 C23 95.3(2)
N3 Cu1 O1 C23 -99.1(2)
N2 Cu1 O1 C23 176.3(2)
Cl1 Cu1 O1 C23 -3.1(2)
N3 Cu1 N1 C1 179.3(3)
N2 Cu1 N1 C1 -164.6(2)
Cl1 Cu1 N1 C1 14.5(2)
O1 Cu1 N1 C1 -87.4(2)
N3 Cu1 N1 C5 1.2(4)
N2 Cu1 N1 C5 17.35(16)
Cl1 Cu1 N1 C5 -163.55(15)
O1 Cu1 N1 C5 94.50(16)
N1 Cu1 N2 C13 90.82(14)
N3 Cu1 N2 C13 -93.15(14)
Cl1 Cu1 N2 C13 26(3)
O1 Cu1 N2 C13 -7.70(13)
N1 Cu1 N2 C6 -30.25(14)
N3 Cu1 N2 C6 145.79(14)
Cl1 Cu1 N2 C6 -95(3)
O1 Cu1 N2 C6 -128.77(14)
N1 Cu1 N2 C7 -148.83(14)
N3 Cu1 N2 C7 27.21(14)
Cl1 Cu1 N2 C7 146(3)
O1 Cu1 N2 C7 112.65(14)
N1 Cu1 N3 C12 177.7(3)
N2 Cu1 N3 C12 161.6(2)
Cl1 Cu1 N3 C12 -17.6(2)
O1 Cu1 N3 C12 82.8(2)
N1 Cu1 N3 C8 5.9(4)
N2 Cu1 N3 C8 -10.18(17)
Cl1 Cu1 N3 C8 170.69(16)
O1 Cu1 N3 C8 -88.93(17)
C5 N1 C1 C2 1.5(3)
Cu1 N1 C1 C2 -176.54(18)
N1 C1 C2 C3 -1.4(4)
C1 C2 C3 C4 0.6(4)
C2 C3 C4 C5 0.0(4)
C1 N1 C5 C4 -0.8(3)
Cu1 N1 C5 C4 177.48(18)
C1 N1 C5 C6 -177.4(2)
Cu1 N1 C5 C6 0.9(2)
C3 C4 C5 N1 0.1(4)
C3 C4 C5 C6 176.4(2)
C13 N2 C6 C5 -83.6(2)
C7 N2 C6 C5 150.54(18)
Cu1 N2 C6 C5 38.1(2)
N1 C5 C6 N2 -27.6(3)
C4 C5 C6 N2 155.8(2)
C13 N2 C7 C8 82.3(2)
C6 N2 C7 C8 -151.57(19)
Cu1 N2 C7 C8 -39.0(2)
C12 N3 C8 C9 0.1(4)
Cu1 N3 C8 C9 172.51(19)
C12 N3 C8 C7 177.0(2)
Cu1 N3 C8 C7 -10.6(3)
N2 C7 C8 N3 34.7(3)
N2 C7 C8 C9 -148.4(2)
N3 C8 C9 C10 0.8(4)
C7 C8 C9 C10 -175.9(2)
C8 C9 C10 C11 -1.0(4)
C9 C10 C11 C12 0.3(4)
C8 N3 C12 C11 -0.8(4)
Cu1 N3 C12 C11 -172.11(19)
C10 C11 C12 N3 0.6(4)
C6 N2 C13 C14 -53.7(3)
C7 N2 C13 C14 73.2(3)
Cu1 N2 C13 C14 -170.51(17)
C6 N2 C13 C18 125.1(2)
C7 N2 C13 C18 -108.0(2)
Cu1 N2 C13 C18 8.3(2)
C18 C13 C14 C15 -1.5(3)
N2 C13 C14 C15 177.4(2)
C13 C14 C15 C16 3.5(3)
C13 C14 C15 C19 -177.3(2)
C14 C15 C16 C17 -2.3(3)
C19 C15 C16 C17 178.5(2)
C15 C16 C17 C18 -0.9(4)
C23 O1 C18 C17 3.5(3)
Cu1 O1 C18 C17 173.95(18)
C23 O1 C18 C13 -175.4(2)
Cu1 O1 C18 C13 -5.0(2)
C16 C17 C18 O1 -175.8(2)
C16 C17 C18 C13 3.1(3)
C14 C13 C18 O1 177.1(2)
N2 C13 C18 O1 -1.8(3)
C14 C13 C18 C17 -1.9(3)
N2 C13 C18 C17 179.3(2)
C16 C15 C19 C21 -17.0(3)
C14 C15 C19 C21 163.9(2)
C16 C15 C19 C22 103.6(3)
C14 C15 C19 C22 -75.6(3)
C16 C15 C19 C20 -136.9(2)
C14 C15 C19 C20 44.0(3)
C113 B101 C101 C102 12.0(3)
C107 B101 C101 C102 -109.2(2)
C119 B101 C101 C102 128.8(2)
C113 B101 C101 C106 -176.96(19)
C107 B101 C101 C106 61.9(2)
C119 B101 C101 C106 -60.1(3)
C106 C101 C102 F101 -176.9(2)
B101 C101 C102 F101 -5.5(3)
C106 C101 C102 C103 1.3(3)
B101 C101 C102 C103 172.8(2)
F101 C102 C103 F102 -1.5(3)
C101 C102 C103 F102 -179.9(2)
F101 C102 C103 C104 175.8(2)
C101 C102 C103 C104 -2.6(4)
F102 C103 C104 F103 1.6(3)
C102 C103 C104 F103 -175.8(2)
F102 C103 C104 C105 179.9(2)
C102 C103 C104 C105 2.5(4)
F103 C104 C105 F104 -1.8(4)
C103 C104 C105 F104 179.9(2)
F103 C104 C105 C106 176.9(2)
C103 C104 C105 C106 -1.5(4)
F104 C105 C106 F105 -0.1(3)
C104 C105 C106 F105 -178.8(2)
F104 C105 C106 C101 179.0(2)
C104 C105 C106 C101 0.3(4)
C102 C101 C106 F105 178.85(19)
B101 C101 C106 F105 6.6(3)
C102 C101 C106 C105 -0.2(3)
B101 C101 C106 C105 -172.5(2)
C113 B101 C107 C112 128.9(2)
C101 B101 C107 C112 -110.2(2)
C119 B101 C107 C112 11.7(3)
C113 B101 C107 C108 -58.0(3)
C101 B101 C107 C108 62.9(2)
C119 B101 C107 C108 -175.2(2)
C112 C107 C108 F106 178.79(19)
B101 C107 C108 F106 4.8(3)
C112 C107 C108 C109 -1.4(3)
B101 C107 C108 C109 -175.4(2)
F106 C108 C109 F107 1.0(3)
C107 C108 C109 F107 -178.8(2)
F106 C108 C109 C110 -179.3(2)
C107 C108 C109 C110 0.9(4)
F107 C109 C110 F108 0.5(4)
C108 C109 C110 F108 -179.2(2)
F107 C109 C110 C111 179.7(2)
C108 C109 C110 C111 0.0(4)
F108 C110 C111 F109 -1.5(4)
C109 C110 C111 F109 179.4(2)
F108 C110 C111 C112 179.0(2)
C109 C110 C111 C112 -0.2(4)
C108 C107 C112 F110 -177.2(2)
B101 C107 C112 F110 -3.7(4)
C108 C107 C112 C111 1.2(3)
B101 C107 C112 C111 174.6(2)
F109 C111 C112 F110 -1.5(3)
C110 C111 C112 F110 178.0(2)
F109 C111 C112 C107 -180.0(2)
C110 C111 C112 C107 -0.5(4)
C107 B101 C113 C118 172.5(2)
C101 B101 C113 C118 58.0(3)
C119 B101 C113 C118 -64.6(3)
C107 B101 C113 C114 -10.9(3)
C101 B101 C113 C114 -125.4(2)
C119 B101 C113 C114 112.1(2)
C118 C113 C114 F111 176.0(2)
B101 C113 C114 F111 -0.8(4)
C118 C113 C114 C115 -3.9(3)
B101 C113 C114 C115 179.3(2)
F111 C114 C115 F112 0.8(3)
C113 C114 C115 F112 -179.4(2)
F111 C114 C115 C116 -178.5(2)
C113 C114 C115 C116 1.3(4)
F112 C115 C116 F113 1.1(3)
C114 C115 C116 F113 -179.6(2)
F112 C115 C116 C117 -177.9(2)
C114 C115 C116 C117 1.4(4)
F113 C116 C117 F114 -0.1(3)
C115 C116 C117 F114 179.0(2)
F113 C116 C117 C118 179.8(2)
C115 C116 C117 C118 -1.2(4)
F114 C117 C118 F115 0.0(3)
C116 C117 C118 F115 -179.8(2)
F114 C117 C118 C113 178.1(2)
C116 C117 C118 C113 -1.8(4)
C114 C113 C118 F115 -177.93(19)
B101 C113 C118 F115 -0.8(3)
C114 C113 C118 C117 4.1(3)
B101 C113 C118 C117 -178.8(2)
C113 B101 C119 C124 112.2(3)
C107 B101 C119 C124 -125.1(2)
C101 B101 C119 C124 -9.9(3)
C113 B101 C119 C120 -62.8(3)
C107 B101 C119 C120 59.9(3)
C101 B101 C119 C120 175.1(2)
C124 C119 C120 F116 -179.2(2)
B101 C119 C120 F116 -3.4(3)
C124 C119 C120 C121 1.2(4)
B101 C119 C120 C121 176.9(2)
F116 C120 C121 F117 0.8(4)
C119 C120 C121 F117 -179.5(2)
F116 C120 C121 C122 -179.4(2)
C119 C120 C121 C122 0.3(4)
F117 C121 C122 F118 0.0(4)
C120 C121 C122 F118 -179.8(2)
F117 C121 C122 C123 179.1(2)
C120 C121 C122 C123 -0.7(4)
F118 C122 C123 F119 -0.3(4)
C121 C122 C123 F119 -179.4(2)
F118 C122 C123 C124 178.7(2)
C121 C122 C123 C124 -0.5(4)
C120 C119 C124 F120 177.4(2)
B101 C119 C124 F120 2.1(4)
C120 C119 C124 C123 -2.3(4)
B101 C119 C124 C123 -177.6(2)
F119 C123 C124 F120 1.3(3)
C122 C123 C124 F120 -177.6(2)
F119 C123 C124 C119 -178.9(2)
C122 C123 C124 C119 2.1(4)

loop_
_diffrn_scan_number
_diffrn_scan_type
_diffrn_scan_start
_diffrn_scan_end
_diffrn_scan_width
_diffrn_scan_exptime
_diffrn_scan_omega
_diffrn_scan_theta
_diffrn_scan_kappa
_diffrn_scan_phi
_diffrn_scan_omega1
_diffrn_scan_theta1
_diffrn_scan_frames
1 omega -70.80 37.20 1.00 20.00 - -35.00 81.00 0.00 0.00 0.00 108
2 omega 4.50 106.50 1.00 20.00 - 35.00 71.00 120.00 0.00 0.00 102
3 omega -101.38 41.62 1.00 20.00 - -25.00 -19.00 260.00 0.00 0.00 143
4 omega -51.38 91.62 1.00 20.00 - 25.00 -19.00 350.00 0.00 0.00 143
5 omega -87.28 14.72 1.00 20.00 - -35.00 111.00 120.00 0.00 0.00 102
6 omega -60.80 47.20 1.00 20.00 - -25.00 81.00 240.00 0.00 0.00 108
7 omega -5.50 96.50 1.00 20.00 - 25.00 71.00 20.00 0.00 0.00 102
8 omega -5.50 96.50 1.00 20.00 - 25.00 71.00 240.00 0.00 0.00 102
9 omega -1.00 97.00 1.00 20.00 - 25.00 51.00 350.00 0.00 0.00 98
